data_4114869
loop_
_publ_author_name
'Natalya V. Timosheva'
'A. Chandrasekaran'
'Roberta O. Day'
'Robert R. Holmes'

_publ_section_title
;
 Conversion of Tricoordinate to Hexacoordinate Phosphorus. Formation of a
 Phosphorane-Phosphatrane System1
;
_journal_name_full 'Journal of the American Chemical Society'
_journal_page_first 7035
_journal_page_last 7040
_journal_paper_doi 10.1021/ja012579m
_journal_volume 124
_journal_year 2002
_chemical_formula_sum 'C33 H40 N O5 P'
_chemical_formula_weight 561.63
_chemical_name_systematic
; 
 ? 
;
_space_group_IT_number 14
_symmetry_cell_setting monoclinic
_symmetry_space_group_name_Hall '-P 2ybc'
_symmetry_space_group_name_H-M 'P 1 21/c 1'
_atom_sites_solution_hydrogens geom
_atom_sites_solution_primary direct
_atom_sites_solution_secondary difmap
_audit_creation_method SHELXL-97
_cell_angle_alpha 90.00
_cell_angle_beta 105.1107(5)
_cell_angle_gamma 90.00
_cell_formula_units_Z 4
_cell_length_a 11.30430(10)
_cell_length_b 14.7072(2)
_cell_length_c 19.1561(3)
_cell_measurement_reflns_used 5349
_cell_measurement_temperature 293(2)
_cell_measurement_theta_max 25.03
_cell_measurement_theta_min 4.08
_cell_volume 3074.67(7)
_computing_structure_refinement 'SHELXL-97 (Sheldrick, 1997)'
_computing_structure_solution 'SHELXS-97 (Sheldrick, 1990)'
_diffrn_ambient_temperature 293(2)
_diffrn_measured_fraction_theta_full 0.962
_diffrn_measured_fraction_theta_max 0.962
_diffrn_measurement_device_type 'Nonius KappaCCD area detector'
_diffrn_radiation_monochromator graphite
_diffrn_radiation_source 'fine-focus sealed tube'
_diffrn_radiation_type MoK\a
_diffrn_radiation_wavelength 0.71073
_diffrn_reflns_av_R_equivalents 0.0197
_diffrn_reflns_av_sigmaI/netI 0.0317
_diffrn_reflns_limit_h_max 13
_diffrn_reflns_limit_h_min -13
_diffrn_reflns_limit_k_max 16
_diffrn_reflns_limit_k_min -15
_diffrn_reflns_limit_l_max 22
_diffrn_reflns_limit_l_min -22
_diffrn_reflns_number 10021
_diffrn_reflns_theta_full 25.07
_diffrn_reflns_theta_max 25.07
_diffrn_reflns_theta_min 4.42
_exptl_absorpt_coefficient_mu 0.130
_exptl_absorpt_correction_T_max 0.9560
_exptl_absorpt_correction_T_min 0.9263
_exptl_crystal_colour colorless
_exptl_crystal_density_diffrn 1.213
_exptl_crystal_description block
_exptl_crystal_F_000 1200
_exptl_crystal_size_max 0.60
_exptl_crystal_size_mid 0.35
_exptl_crystal_size_min 0.35
_refine_diff_density_max 0.384
_refine_diff_density_min -0.285
_refine_diff_density_rms 0.041
_refine_ls_extinction_method none
_refine_ls_goodness_of_fit_ref 1.025
_refine_ls_hydrogen_treatment mixed
_refine_ls_matrix_type full
_refine_ls_number_parameters 368
_refine_ls_number_reflns 5252
_refine_ls_number_restraints 0
_refine_ls_restrained_S_all 1.025
_refine_ls_R_factor_all 0.0704
_refine_ls_R_factor_gt 0.0529
_refine_ls_shift/su_max 0.001
_refine_ls_shift/su_mean 0.000
_refine_ls_structure_factor_coef Fsqd
_refine_ls_weighting_details 'calc w=1/[\s^2^(Fo^2^)+(0.0808P)^2^+1.5578P] where P=(Fo^2^+2Fc^2^)/3'
_refine_ls_weighting_scheme calc
_refine_ls_wR_factor_gt 0.1417
_refine_ls_wR_factor_ref 0.1570
_reflns_number_gt 4078
_reflns_number_total 5252
_reflns_threshold_expression >2sigma(I)
_cod_data_source_file ja012579m_3.cif
_cod_data_source_block ach15p
_cod_database_code 4114869

loop_
_symmetry_equiv_pos_as_xyz
'x, y, z'
'-x, y+1/2, -z+1/2'
'-x, -y, -z'
'x, -y-1/2, z-1/2'

loop_
_atom_site_label
_atom_site_type_symbol
_atom_site_fract_x
_atom_site_fract_y
_atom_site_fract_z
_atom_site_U_iso_or_equiv
_atom_site_adp_type
_atom_site_occupancy
_atom_site_symmetry_multiplicity
_atom_site_calc_flag
_atom_site_refinement_flags
O1 O 0.52160(15) -0.34309(12) 0.31532(9) 0.0507(4) Uani 1 1 d .
H1 H 0.4910 -0.3865 0.3311 0.076 Uiso 1 1 calc R
O2 O 0.35104(16) -0.18592(12) 0.36094(11) 0.0587(5) Uani 1 1 d .
H2 H 0.3025 -0.2263 0.3432 0.088 Uiso 1 1 calc R
O3 O 0.26010(16) -0.24746(11) 0.20133(10) 0.0567(5) Uani 1 1 d .
H3 H 0.2481 -0.2889 0.2273 0.085 Uiso 1 1 calc R
N N 0.49477(16) -0.15108(12) 0.26391(10) 0.0388(4) Uani 1 1 d .
H4 H 0.4479 -0.1937 0.2785 0.047 Uiso 1 1 calc R
C1 C 0.61859(19) -0.31048(15) 0.36820(12) 0.0424(5) Uani 1 1 d .
C2 C 0.6667(2) -0.35234(16) 0.43460(13) 0.0488(6) Uani 1 1 d .
C3 C 0.7667(2) -0.31145(18) 0.48243(14) 0.0553(6) Uani 1 1 d .
H3A H 0.7991 -0.3389 0.5270 0.066 Uiso 1 1 calc R
C4 C 0.8201(2) -0.23187(19) 0.46681(14) 0.0554(6) Uani 1 1 d .
C5 C 0.7703(2) -0.19243(17) 0.39990(13) 0.0501(6) Uani 1 1 d .
H5 H 0.8046 -0.1391 0.3879 0.060 Uiso 1 1 calc R
C6 C 0.67036(19) -0.23059(16) 0.35025(12) 0.0421(5) Uani 1 1 d .
C7 C 0.6223(2) -0.18914(16) 0.27676(13) 0.0444(5) Uani 1 1 d .
H7A H 0.6225 -0.2350 0.2404 0.053 Uiso 1 1 calc R
H7B H 0.6772 -0.1408 0.2708 0.053 Uiso 1 1 calc R
C8 C 0.4932(2) -0.06634(16) 0.30801(13) 0.0456(5) Uani 1 1 d .
H8A H 0.5446 -0.0758 0.3566 0.055 Uiso 1 1 calc R
H8B H 0.5275 -0.0163 0.2867 0.055 Uiso 1 1 calc R
C9 C 0.3660(2) -0.04099(15) 0.31218(12) 0.0443(5) Uani 1 1 d .
C10 C 0.3179(2) 0.04441(16) 0.29098(14) 0.0496(6) Uani 1 1 d .
H10 H 0.3632 0.0856 0.2717 0.059 Uiso 1 1 calc R
C11 C 0.2031(2) 0.06955(17) 0.29807(16) 0.0567(6) Uani 1 1 d .
C12 C 0.1389(2) 0.00679(19) 0.32713(16) 0.0620(7) Uani 1 1 d .
H12 H 0.0620 0.0231 0.3322 0.074 Uiso 1 1 calc R
C13 C 0.1831(2) -0.07946(18) 0.34917(15) 0.0584(7) Uani 1 1 d .
C14 C 0.2982(2) -0.10285(16) 0.34064(13) 0.0487(6) Uani 1 1 d .
C15 C 0.4400(2) -0.13445(15) 0.18422(12) 0.0440(5) Uani 1 1 d .
H15A H 0.3639 -0.1009 0.1775 0.053 Uiso 1 1 calc R
H15B H 0.4959 -0.0979 0.1652 0.053 Uiso 1 1 calc R
C16 C 0.4156(2) -0.22239(15) 0.14355(12) 0.0431(5) Uani 1 1 d .
C17 C 0.4850(2) -0.25051(17) 0.09714(13) 0.0505(6) Uani 1 1 d .
H17 H 0.5456 -0.2123 0.0890 0.061 Uiso 1 1 calc R
C18 C 0.4656(3) -0.33421(18) 0.06277(13) 0.0555(6) Uani 1 1 d .
C19 C 0.3720(2) -0.38823(17) 0.07462(14) 0.0555(6) Uani 1 1 d .
H19 H 0.3566 -0.4438 0.0508 0.067 Uiso 1 1 calc R
C20 C 0.3004(2) -0.36339(16) 0.12040(13) 0.0498(6) Uani 1 1 d .
C21 C 0.3247(2) -0.27961(15) 0.15554(13) 0.0447(5) Uani 1 1 d .
C22 C 0.6153(3) -0.4393(2) 0.45616(17) 0.0722(8) Uani 1 1 d .
H22A H 0.5472 -0.4588 0.4178 0.108 Uiso 1 1 calc R
H22B H 0.5885 -0.4292 0.4991 0.108 Uiso 1 1 calc R
H22C H 0.6776 -0.4854 0.4653 0.108 Uiso 1 1 calc R
C23 C 0.9268(3) -0.1889(3) 0.52129(17) 0.0845(10) Uani 1 1 d .
H23A H 0.9487 -0.2258 0.5640 0.127 Uiso 1 1 calc R
H23B H 0.9039 -0.1293 0.5336 0.127 Uiso 1 1 calc R
H23C H 0.9956 -0.1841 0.5008 0.127 Uiso 1 1 calc R
C24 C 0.1501(3) 0.1621(2) 0.2742(2) 0.0840(10) Uani 1 1 d .
H24A H 0.2073 0.1963 0.2554 0.126 Uiso 1 1 calc R
H24B H 0.1346 0.1937 0.3148 0.126 Uiso 1 1 calc R
H24C H 0.0748 0.1552 0.2373 0.126 Uiso 1 1 calc R
C25 C 0.1110(3) -0.1458(2) 0.3820(2) 0.0885(11) Uani 1 1 d .
H25A H 0.0347 -0.1185 0.3838 0.133 Uiso 1 1 calc R
H25B H 0.1573 -0.1610 0.4301 0.133 Uiso 1 1 calc R
H25C H 0.0953 -0.1999 0.3530 0.133 Uiso 1 1 calc R
C26 C 0.5473(3) -0.3667(2) 0.01648(17) 0.0776(9) Uani 1 1 d .
H26A H 0.5205 -0.4255 -0.0030 0.116 Uiso 1 1 calc R
H26B H 0.6303 -0.3706 0.0455 0.116 Uiso 1 1 calc R
H26C H 0.5428 -0.3245 -0.0224 0.116 Uiso 1 1 calc R
C27 C 0.2007(3) -0.42404(19) 0.13267(18) 0.0671(8) Uani 1 1 d .
H27A H 0.1619 -0.3953 0.1659 0.101 Uiso 1 1 calc R
H27B H 0.2355 -0.4810 0.1524 0.101 Uiso 1 1 calc R
H27C H 0.1411 -0.4345 0.0875 0.101 Uiso 1 1 calc R
P P 0.26072(6) -0.41553(4) 0.35297(4) 0.0535(2) Uani 1 1 d .
H1P H 0.309(2) -0.3875(17) 0.4236(14) 0.061(7) Uiso 1 1 d .
O4 O 0.35433(16) -0.46958(12) 0.32852(11) 0.0639(5) Uani 1 1 d .
O5 O 0.21320(17) -0.33049(12) 0.31122(12) 0.0673(5) Uani 1 1 d .
C28 C 0.1321(2) -0.48373(16) 0.35866(14) 0.0502(6) Uani 1 1 d .
C29 C 0.0519(3) -0.4496(2) 0.3950(2) 0.0831(10) Uani 1 1 d .
H29 H 0.0661 -0.3926 0.4167 0.100 Uiso 1 1 calc R
C30 C -0.0504(3) -0.4994(3) 0.3998(2) 0.1005(13) Uani 1 1 d .
H30 H -0.1042 -0.4757 0.4245 0.121 Uiso 1 1 calc R
C31 C -0.0716(3) -0.5826(2) 0.3683(2) 0.0786(9) Uani 1 1 d .
H31 H -0.1396 -0.6160 0.3718 0.094 Uiso 1 1 calc R
C32 C 0.0059(3) -0.6170(2) 0.33186(18) 0.0726(8) Uani 1 1 d .
H32 H -0.0097 -0.6737 0.3098 0.087 Uiso 1 1 calc R
C33 C 0.1079(3) -0.56845(18) 0.32729(16) 0.0615(7) Uani 1 1 d .
H33 H 0.1612 -0.5932 0.3027 0.074 Uiso 1 1 calc R

loop_
_atom_site_aniso_label
_atom_site_aniso_U_11
_atom_site_aniso_U_22
_atom_site_aniso_U_33
_atom_site_aniso_U_23
_atom_site_aniso_U_13
_atom_site_aniso_U_12
O1 0.0461(9) 0.0536(10) 0.0496(10) 0.0029(7) 0.0077(8) -0.0085(7)
O2 0.0577(11) 0.0518(10) 0.0707(12) 0.0091(9) 0.0242(9) -0.0021(8)
O3 0.0580(10) 0.0452(10) 0.0733(12) 0.0100(8) 0.0289(9) 0.0045(8)
N 0.0369(9) 0.0378(10) 0.0438(11) 0.0023(8) 0.0140(8) -0.0011(7)
C1 0.0359(11) 0.0459(13) 0.0451(13) -0.0014(10) 0.0098(10) 0.0020(9)
C2 0.0488(13) 0.0471(13) 0.0490(14) 0.0046(10) 0.0100(11) 0.0023(10)
C3 0.0505(14) 0.0640(16) 0.0465(14) 0.0070(12) 0.0038(11) -0.0004(12)
C4 0.0467(14) 0.0660(16) 0.0497(15) -0.0017(12) 0.0058(11) -0.0085(12)
C5 0.0436(13) 0.0525(14) 0.0550(15) -0.0005(11) 0.0140(11) -0.0062(10)
C6 0.0358(11) 0.0482(13) 0.0440(13) 0.0020(10) 0.0134(10) 0.0034(9)
C7 0.0360(11) 0.0517(13) 0.0477(13) 0.0036(10) 0.0149(10) 0.0014(10)
C8 0.0447(12) 0.0422(12) 0.0513(14) -0.0052(10) 0.0149(11) -0.0057(10)
C9 0.0428(12) 0.0445(13) 0.0479(14) -0.0072(10) 0.0160(10) -0.0033(10)
C10 0.0500(13) 0.0419(13) 0.0600(15) -0.0071(11) 0.0202(12) -0.0038(10)
C11 0.0533(14) 0.0490(14) 0.0715(18) -0.0117(12) 0.0229(13) 0.0010(11)
C12 0.0497(14) 0.0616(17) 0.083(2) -0.0189(14) 0.0316(14) -0.0019(12)
C13 0.0560(15) 0.0586(16) 0.0706(18) -0.0073(13) 0.0342(13) -0.0079(12)
C14 0.0502(13) 0.0482(14) 0.0516(14) -0.0027(11) 0.0205(11) -0.0025(11)
C15 0.0471(13) 0.0406(12) 0.0435(13) 0.0067(10) 0.0105(10) 0.0004(10)
C16 0.0465(12) 0.0405(12) 0.0393(12) 0.0067(9) 0.0058(10) 0.0012(10)
C17 0.0561(14) 0.0524(15) 0.0440(14) 0.0054(11) 0.0148(11) -0.0025(11)
C18 0.0683(16) 0.0578(15) 0.0395(13) 0.0022(11) 0.0124(12) 0.0061(13)
C19 0.0666(16) 0.0447(14) 0.0482(14) -0.0009(11) 0.0022(12) 0.0024(12)
C20 0.0473(13) 0.0421(13) 0.0523(14) 0.0061(10) -0.0007(11) -0.0001(10)
C21 0.0420(12) 0.0412(12) 0.0481(13) 0.0082(10) 0.0067(10) 0.0056(9)
C22 0.0779(19) 0.0614(17) 0.0669(19) 0.0182(14) 0.0003(15) -0.0127(15)
C23 0.071(2) 0.106(3) 0.064(2) 0.0026(18) -0.0049(16) -0.0326(19)
C24 0.0689(19) 0.0558(18) 0.134(3) -0.0010(18) 0.039(2) 0.0116(15)
C25 0.081(2) 0.086(2) 0.121(3) 0.007(2) 0.066(2) -0.0065(18)
C26 0.103(2) 0.076(2) 0.0623(19) -0.0058(15) 0.0373(17) 0.0049(18)
C27 0.0564(15) 0.0525(16) 0.086(2) 0.0036(14) 0.0082(14) -0.0083(12)
P 0.0486(4) 0.0471(4) 0.0661(5) 0.0086(3) 0.0173(3) -0.0051(3)
O4 0.0466(10) 0.0585(11) 0.0907(14) 0.0079(9) 0.0250(9) 0.0029(8)
O5 0.0633(11) 0.0531(11) 0.0924(15) 0.0220(10) 0.0330(11) 0.0015(9)
C28 0.0474(13) 0.0459(14) 0.0576(15) 0.0087(11) 0.0141(12) -0.0013(10)
C29 0.082(2) 0.0622(19) 0.120(3) -0.0219(18) 0.054(2) -0.0158(16)
C30 0.076(2) 0.093(3) 0.153(4) -0.022(2) 0.067(2) -0.0180(19)
C31 0.0534(16) 0.070(2) 0.112(3) 0.0073(18) 0.0209(17) -0.0151(14)
C32 0.0669(18) 0.0532(17) 0.090(2) 0.0008(15) 0.0063(16) -0.0125(14)
C33 0.0628(16) 0.0495(15) 0.0738(19) 0.0011(13) 0.0206(14) -0.0023(12)

loop_
_atom_type_symbol
_atom_type_description
_atom_type_scat_dispersion_real
_atom_type_scat_dispersion_imag
_atom_type_scat_source
C C 0.0033 0.0016 'International Tables Vol C Tables 4.2.6.8 and 6.1.1.4'
H H 0.0000 0.0000 'International Tables Vol C Tables 4.2.6.8 and 6.1.1.4'
N N 0.0061 0.0033 'International Tables Vol C Tables 4.2.6.8 and 6.1.1.4'
O O 0.0106 0.0060 'International Tables Vol C Tables 4.2.6.8 and 6.1.1.4'
P P 0.1023 0.0942 'International Tables Vol C Tables 4.2.6.8 and 6.1.1.4'

loop_
_geom_angle_atom_site_label_1
_geom_angle_atom_site_label_2
_geom_angle_atom_site_label_3
_geom_angle
_geom_angle_publ_flag
C7 N C8 111.50(17) ?
C7 N C15 110.39(16) ?
C8 N C15 111.75(17) ?
O1 C1 C2 124.6(2) ?
O1 C1 C6 114.7(2) ?
C2 C1 C6 120.6(2) ?
C1 C2 C3 117.9(2) ?
C1 C2 C22 122.7(2) ?
C3 C2 C22 119.4(2) ?
C4 C3 C2 123.2(2) ?
C3 C4 C5 117.3(2) ?
C3 C4 C23 121.2(3) ?
C5 C4 C23 121.4(3) ?
C4 C5 C6 121.7(2) ?
C5 C6 C1 119.3(2) ?
C5 C6 C7 120.6(2) ?
C1 C6 C7 120.1(2) ?
C6 C7 N 113.66(17) ?
C9 C8 N 112.64(18) ?
C10 C9 C14 119.6(2) ?
C10 C9 C8 121.0(2) ?
C14 C9 C8 119.3(2) ?
C9 C10 C11 121.2(2) ?
C12 C11 C10 117.7(2) ?
C12 C11 C24 121.1(2) ?
C10 C11 C24 121.2(3) ?
C11 C12 C13 123.3(2) ?
C12 C13 C14 117.5(2) ?
C12 C13 C25 121.8(2) ?
C14 C13 C25 120.7(3) ?
O2 C14 C9 116.8(2) ?
O2 C14 C13 122.5(2) ?
C9 C14 C13 120.7(2) ?
C16 C15 N 110.93(17) ?
C21 C16 C17 119.2(2) ?
C21 C16 C15 118.7(2) ?
C17 C16 C15 122.0(2) ?
C18 C17 C16 121.4(2) ?
C17 C18 C19 117.6(2) ?
C17 C18 C26 120.9(3) ?
C19 C18 C26 121.5(3) ?
C18 C19 C20 123.2(2) ?
C19 C20 C21 117.5(2) ?
C19 C20 C27 121.8(2) ?
C21 C20 C27 120.7(2) ?
O3 C21 C16 116.0(2) ?
O3 C21 C20 123.0(2) ?
C16 C21 C20 121.0(2) ?
H1P P O4 109.5(11) y
H1P P O5 105.5(11) y
O4 P O5 117.35(11) y
H1P P C28 103.1(10) y
O4 P C28 111.93(11) y
O5 P C28 108.31(11) y
C29 C28 C33 118.0(2) ?
C29 C28 P 118.6(2) ?
C33 C28 P 123.4(2) ?
C28 C29 C30 120.6(3) ?
C31 C30 C29 119.9(3) ?
C32 C31 C30 120.2(3) ?
C31 C32 C33 120.2(3) ?
C32 C33 C28 121.0(3) ?

loop_
_geom_bond_atom_site_label_1
_geom_bond_atom_site_label_2
_geom_bond_distance
_geom_bond_publ_flag
O1 C1 1.371(3) ?
O2 C14 1.371(3) ?
O3 C21 1.364(3) ?
N C7 1.506(3) ?
N C8 1.508(3) ?
N C15 1.510(3) ?
C1 C2 1.390(3) ?
C1 C6 1.395(3) ?
C2 C3 1.392(3) ?
C2 C22 1.507(4) ?
C3 C4 1.385(4) ?
C4 C5 1.386(4) ?
C4 C23 1.513(4) ?
C5 C6 1.392(3) ?
C6 C7 1.500(3) ?
C8 C9 1.508(3) ?
C9 C10 1.387(3) ?
C9 C14 1.389(3) ?
C10 C11 1.389(3) ?
C11 C12 1.378(4) ?
C11 C24 1.510(4) ?
C12 C13 1.388(4) ?
C13 C14 1.396(3) ?
C13 C25 1.509(4) ?
C15 C16 1.498(3) ?
C16 C21 1.393(3) ?
C16 C17 1.393(3) ?
C17 C18 1.386(4) ?
C18 C19 1.388(4) ?
C18 C26 1.515(4) ?
C19 C20 1.389(4) ?
C20 C21 1.397(3) ?
C20 C27 1.502(3) ?
P H1P 1.38(3) y
P O4 1.4931(19) y
P O5 1.5062(19) y
P C28 1.793(2) y
C28 C29 1.375(4) ?
C28 C33 1.379(4) ?
C29 C30 1.391(4) ?
C30 C31 1.357(5) ?
C31 C32 1.353(5) ?
C32 C33 1.378(4) ?
